data_1530430
loop_
_publ_author_name
'Mokeeva, V.I.'

_publ_section_title
;
 The refinement of the structure of Ludwigite, (Mg1.85 Fe.15) (Fe.60
 Al.40) B O3 O2 and distribution of mg, Fe2+ in its cation position
;
_journal_name_full Geokhimiya
_journal_page_first 975
_journal_page_last 979
_journal_volume 1968
_journal_year 1968
_chemical_formula_sum 'Al0.4 B Fe0.75 Mg1.85 O5'
_chemical_name_systematic '(Mg1.85 Fe.15) (Fe.60 Al.40) B O3 O2'
_space_group_IT_number 55
_symmetry_space_group_name_Hall '-P 2 2ab'
_symmetry_space_group_name_H-M 'P b a m'
_cell_angle_alpha 90
_cell_angle_beta 90
_cell_angle_gamma 90
_cell_formula_units_Z 4
_cell_length_a 9.23
_cell_length_b 12.23
_cell_length_c 2.995
_cell_volume 338.084
_citation_journal_id_ASTM GEOKAQ
_cod_data_source_file Mokeeva_GEOKAQ_1968_1765.cif
_cod_data_source_block Al0.4B1Fe0.75Mg1.85O5
_cod_original_cell_volume 338.0842
_cod_original_formula_sum 'Al0.4 B1 Fe0.75 Mg1.85 O5'
_cod_database_code 1530430

loop_
_symmetry_equiv_pos_as_xyz
x,y,z
-x,-y,z
x+1/2,-y+1/2,-z
-x+1/2,y+1/2,-z
-x,-y,-z
x,y,-z
-x-1/2,y-1/2,z
x-1/2,-y-1/2,z

loop_
_atom_site_label
_atom_site_type_symbol
_atom_site_fract_x
_atom_site_fract_y
_atom_site_fract_z
_atom_site_occupancy
_atom_site_U_iso_or_equiv
Fe2 Fe+3 0.238 0.1156 0 0.6 0.0
O4 O-2 0.383 0.074 0.5 1 0.0
Mg2 Mg+2 0 0.2813 0.5 1 0.0
O2 O-2 0.11 0.144 0.5 1 0.0
O3 O-2 0.124 0.358 0 1 0.0
B1 B+3 0.276 0.361 0 1 0.0
Mg3 Mg+2 0.5 0 0 0.7 0.0
Fe1 Fe+2 0.5 0 0 0.3 0.0
O1 O-2 0.348 0.457 0 1 0.0
Al1 Al+3 0.238 0.1156 0 0.4 0.0
O5 O-2 0.347 0.264 0 1 0.0
Mg1 Mg+2 0 0 0.5 1 0.0
